data_7135484
loop_
_publ_author_name
'Hao, Jingbin'
'Wu, Shenao'
'Cao, Jiayun'
'Li, Qinzhen'
'Chai, Jinsong'
'Gao, Guiqi'
'Xiong, Lin'
'Yang, Sha'
'Zhu, Manzhou'

_publ_section_title
;
 Exploring the origin of chirality in Ag<sub>8</sub> clusters based on
 modular disassembly.
;
_journal_issue 8
_journal_name_full 'Chemical communications (Cambridge, England)'
_journal_page_first 2572
_journal_page_last 2575
_journal_paper_doi 10.1039/d5cc06965c
_journal_volume 62
_journal_year 2026
_chemical_absolute_configuration rm
_chemical_formula_moiety '2(C40 H68 Ag4 S4)'
_chemical_formula_sum 'C80 H136 Ag8 S8'
_chemical_formula_weight 2217.32
_space_group_crystal_system monoclinic
_space_group_IT_number 5
_space_group_name_Hall 'I 2y'
_space_group_name_H-M_alt 'I 1 2 1'
_atom_sites_solution_hydrogens geom
_audit_creation_date 2025-12-15
_audit_creation_method
;
Olex2 1.5
(compiled 2023.03.06 svn.rbb2c1857 for OlexSys, GUI svn.r6748)
;
_audit_update_record
;
2025-12-17 deposited with the CCDC.	2025-12-22 downloaded from the CCDC.
;
_cell_angle_alpha 90
_cell_angle_beta 91.3310(10)
_cell_angle_gamma 90
_cell_formula_units_Z 2
_cell_length_a 16.90380(10)
_cell_length_b 12.78060(10)
_cell_length_c 20.16090(10)
_cell_measurement_reflns_used 35589
_cell_measurement_temperature 120.0(4)
_cell_measurement_theta_max 76.6810
_cell_measurement_theta_min 3.3610
_cell_volume 4354.40(5)
_computing_cell_refinement 'CrysAlisPro 1.171.43.143a (Rigaku OD, 2024)'
_computing_data_collection 'CrysAlisPro system (CCD 43.143a 64-bit (release 25-10-2024))'
_computing_data_reduction 'CrysAlisPro 1.171.43.143a (Rigaku OD, 2024)'
_computing_molecular_graphics 'Olex2 1.5 (Dolomanov et al., 2009)'
_computing_publication_material 'Olex2 1.5 (Dolomanov et al., 2009)'
_computing_structure_refinement 'SHELXL 2017/1 (Sheldrick, 2015)'
_computing_structure_solution 'SHELXT 2014/5 (Sheldrick, 2014)'
_diffrn_ambient_temperature 120.15
_diffrn_detector_area_resol_mean 10.0000
_diffrn_detector_type HyPix
_diffrn_measured_fraction_theta_full 1.000
_diffrn_measured_fraction_theta_max 0.977
_diffrn_measurement_details
;
List of Runs (angles in degrees, time in seconds):

  # Type    Start    End  Width  t~exp~   \w     \q     \k     \f   Frames
#--------------------------------------------------------------------------
  1  \w   -106.00 -36.00   0.50    0.05    -- -103.74 125.00-150.00  140
  2  \w    -62.00 -37.00   0.50    0.05    -- -103.74  57.00-120.00   50
  3  \w    -62.00 -33.00   0.50    0.05    -- -103.74  57.00 120.00   58
  4  \w    -12.00  13.00   0.50    0.05    --  -48.32   9.00  38.00   50
  5  \w     29.00  65.00   0.50    0.05    --   48.32  77.00 150.00   72
  6  \w     30.00  58.00   0.50    0.05    --   48.32  77.00 120.00   56
  7  \w     38.00  64.00   0.50    0.05    --   48.32  57.00 120.00   52
  8  \w     41.00 115.00   0.50    0.05    --   48.32  38.00 150.00  148
  9  \w     28.00  75.00   0.50    0.05    --   48.32  77.00  90.00   94
 10  \w     39.00  89.00   0.50    0.05    --   48.32  57.00  60.00  100
 11  \w     44.00  72.00   0.50    0.05    --   48.32  38.00 120.00   56
 12  \w     47.00  94.00   0.50    0.05    --   48.32  19.00 120.00   94
 13  \w     62.00  88.00   0.50    0.05    --   48.32   9.00  38.00   52
 14  \w     28.00  78.00   0.50    0.05    --   48.32  77.00-150.00  100
 15  \w     31.00  98.00   0.50    0.05    --   48.32  77.00-180.00  134
 16  \w     83.00 110.00   0.50    0.05    --  103.74  77.00  60.00   54
 17  \w     83.00 109.00   0.50    0.05    --  103.74  77.00  90.00   52
 18  \w     83.00 109.00   0.50    0.05    --  103.74  77.00 120.00   52
 19  \w     92.00 119.00   0.50    0.05    --  103.74  57.00  60.00   54
 20  \w     83.00 110.00   0.50    0.05    --  103.74  77.00  30.00   54
 21  \w    136.00 161.00   0.50    0.05    --  103.74   9.00  38.00   50
 22  \w     91.00 117.00   0.50    0.05    --  103.74  57.00-150.00   52
 23  \w     83.00 110.00   0.50    0.05    --  103.74  77.00-150.00   54
 24  \w     83.00 109.00   0.50    0.05    --  103.74  77.00-180.00   52
 25  \w    -21.00  18.00   0.50    0.05    --   48.32  -9.00-135.00   78
 26  \w     35.00  69.00   0.50    0.05    --  103.74 -57.00-180.00   68
 27  \w     34.00 106.00   0.50    0.05    --  103.74 -99.00 120.00  144
 28  \w     77.00 103.00   0.50    0.05    --  103.74 -99.00 150.00   52
 29  \w     34.00  70.00   0.50    0.05    --  103.74 -99.00 150.00   72
 30  \w     19.00  91.00   0.50    0.05    --   48.32-125.00 150.00  144
 31  \w     45.00  70.00   0.50    0.05    --  103.74 -99.00 -60.00   50
 32  \w     35.00 105.00   0.50    0.05    --  103.74 -99.00-180.00  140
 33  \w    -86.00 -59.00   0.50    0.05    --  -48.32  -9.00-135.00   54
 34  \w   -109.00 -82.00   0.50    0.05    -- -103.74 -80.00-167.77   54
 35  \w   -108.00 -83.00   0.50    0.05    -- -103.74 -79.00-129.91   50
 36  \w   -173.00-130.00   0.50    0.05    -- -103.74 -79.00-129.91   86
 37  \w   -172.00-146.00   0.50    0.05    -- -103.74 -80.00-167.77   52
 38  \w   -107.00 -82.00   0.50    0.05    -- -103.74 -79.00  68.65   50
 39  \w   -107.00 -82.00   0.50    0.05    -- -103.74 -79.00 113.29   50
 40  \w   -108.00 -83.00   0.50    0.05    -- -103.74 -78.00 173.49   50
 41  \w   -107.00 -82.00   0.50    0.05    -- -103.74 -80.00 164.34   50
 42  \w   -108.00 -83.00   0.50    0.05    -- -103.74 -78.00 158.25   50
 43  \w   -108.00 -83.00   0.50    0.05    -- -103.74 -77.00  90.00   50
 44  \w   -109.00 -84.00   0.50    0.05    -- -103.74 -77.00 150.00   50
 45  \w   -174.00-116.00   0.50    0.05    -- -103.74 -77.00  90.00  116
 46  \w   -171.00-123.00   0.50    0.05    -- -103.74 -77.00-120.00   96
 47  \w   -109.00 -83.00   0.50    0.05    -- -103.74 -77.00-180.00   52
 48  \w   -110.00 -85.00   0.50    0.05    -- -103.74 -71.00-171.96   50
 49  \w   -108.00 -83.00   0.50    0.05    -- -103.74 -77.00-150.00   50
 50  \w   -109.00 -83.00   0.50    0.05    -- -103.74 -77.00-141.34   52
 51  \w   -111.00 -86.00   0.50    0.05    -- -103.74 -77.00-120.00   50
 52  \w   -112.00 -86.00   0.50    0.05    -- -103.74 -69.00 111.62   52
 53  \w   -112.00 -87.00   0.50    0.05    -- -103.74 -68.00 143.34   50
 54  \w   -112.00 -86.00   0.50    0.05    -- -103.74 -69.00 179.27   52
 55  \w   -114.00 -87.00   0.50    0.05    -- -103.74 -67.00 163.69   54
 56  \w   -147.00-122.00   0.50    0.05    -- -103.74 -69.00 179.27   50
 57  \w   -173.00-147.00   0.50    0.05    -- -103.74 -69.00 111.62   52
 58  \w   -113.00 -88.00   0.50    0.05    -- -103.74 -65.00  87.56   50
 59  \w   -115.00 -88.00   0.50    0.05    -- -103.74 -66.00  80.44   54
 60  \w   -115.00 -89.00   0.50    0.05    -- -103.74 -63.00  79.95   52
 61  \w   -113.00 -88.00   0.50    0.05    -- -103.74 -64.00  90.73   50
 62  \w   -119.00 -92.00   0.50    0.05    -- -103.74 -62.00 152.62   54
 63  \w   -114.00 -89.00   0.50    0.05    -- -103.74 -62.00 122.89   50
 64  \w   -116.00 -89.00   0.50    0.05    -- -103.74 -61.00 116.45   54
 65  \w   -116.00 -87.00   0.50    0.05    -- -103.74 -67.00-166.61   58
 66  \w   -116.00 -88.00   0.50    0.05    -- -103.74 -64.00-175.33   56
 67  \w   -122.00 -90.00   0.50    0.05    -- -103.74 -58.00-166.88   64
 68  \w   -118.00 -91.00   0.50    0.05    -- -103.74 -57.00-150.00   54
 69  \w   -168.00-119.00   0.50    0.05    -- -103.74 -64.00-175.33   98
 70  \w   -116.00 -91.00   0.50    0.05    -- -103.74 -58.00  96.59   50
 71  \w   -118.00 -93.00   0.50    0.05    -- -103.74 -56.00 105.30   50
 72  \w   -164.00 -95.00   0.50    0.05    -- -103.74 -48.00 114.56  138
 73  \w   -171.00 -95.00   0.50    0.05    -- -103.74 -48.00 146.83  152
 74  \w   -173.00 -94.00   0.50    0.05    -- -103.74 -49.00 160.16  158
 75  \w   -173.00 -94.00   0.50    0.05    -- -103.74 -47.00 132.82  158
 76  \w   -124.00 -94.00   0.50    0.05    -- -103.74 -47.00  55.51   60
 77  \w   -137.00 -96.00   0.50    0.05    -- -103.74  -9.00-135.00   82
;
_diffrn_measurement_device 'four-circle diffractometer'
_diffrn_measurement_device_type 'XtaLAB Synergy R, HyPix'
_diffrn_measurement_method '\w scans'
_diffrn_radiation_type CuK\a
_diffrn_radiation_wavelength 1.54184
_diffrn_reflns_av_R_equivalents 0.0408
_diffrn_reflns_av_unetI/netI 0.0285
_diffrn_reflns_Laue_measured_fraction_full 1.000
_diffrn_reflns_Laue_measured_fraction_max 0.977
_diffrn_reflns_limit_h_max 21
_diffrn_reflns_limit_h_min -21
_diffrn_reflns_limit_k_max 15
_diffrn_reflns_limit_k_min -13
_diffrn_reflns_limit_l_max 24
_diffrn_reflns_limit_l_min -25
_diffrn_reflns_number 42035
_diffrn_reflns_point_group_measured_fraction_full 0.958
_diffrn_reflns_point_group_measured_fraction_max 0.917
_diffrn_reflns_theta_full 67.684
_diffrn_reflns_theta_max 76.920
_diffrn_reflns_theta_min 3.452
_exptl_absorpt_coefficient_mu 16.197
_exptl_absorpt_correction_T_max 1.00000
_exptl_absorpt_correction_T_min 0.33168
_exptl_absorpt_correction_type multi-scan
_exptl_absorpt_process_details
;
CrysAlisPro 1.171.43.143a (Rigaku Oxford Diffraction, 2024)
Empirical absorption correction using spherical harmonics,
implemented in SCALE3 ABSPACK scaling algorithm.
;
_exptl_crystal_colour colourless
_exptl_crystal_colour_primary colourless
_exptl_crystal_density_diffrn 1.691
_exptl_crystal_description block
_exptl_crystal_F_000 2240
_exptl_crystal_size_max 0.65
_exptl_crystal_size_mid 0.3
_exptl_crystal_size_min 0.06
_refine_diff_density_max 1.085
_refine_diff_density_min -1.080
_refine_diff_density_rms 0.123
_refine_ls_abs_structure_details
;
 Flack x determined using 3622 quotients [(I+)-(I-)]/[(I+)+(I-)]
 (Parsons, Flack and Wagner, Acta Cryst. B69 (2013) 249-259).
;
_refine_ls_abs_structure_Flack -0.018(6)
_refine_ls_extinction_method none
_refine_ls_goodness_of_fit_ref 1.086
_refine_ls_hydrogen_treatment constr
_refine_ls_matrix_type full
_refine_ls_number_parameters 445
_refine_ls_number_reflns 8460
_refine_ls_number_restraints 121
_refine_ls_restrained_S_all 1.096
_refine_ls_R_factor_all 0.0328
_refine_ls_R_factor_gt 0.0325
_refine_ls_shift/su_max 0.001
_refine_ls_shift/su_mean 0.000
_refine_ls_structure_factor_coef Fsqd
_refine_ls_weighting_details 'w=1/[\s^2^(Fo^2^)+(0.0543P)^2^+14.2184P] where P=(Fo^2^+2Fc^2^)/3'
_refine_ls_weighting_scheme calc
_refine_ls_wR_factor_gt 0.0880
_refine_ls_wR_factor_ref 0.0887
_reflns_Friedel_coverage 0.794
_reflns_Friedel_fraction_full 0.912
_reflns_Friedel_fraction_max 0.851
_reflns_number_gt 8367
_reflns_number_total 8460
_reflns_threshold_expression 'I > 2\s(I)'
_cod_data_source_file d5cc06965c2.cif
_cod_data_source_block r-ag8
_cod_database_code 7135484
_shelx_shelxl_version_number 2017/1
_shelx_space_group_comment
;
The symmetry employed for this shelxl refinement is uniquely defined
by the following loop, which should always be used as a source of
symmetry information in preference to the above space-group names.
They are only intended as comments.
;
_shelx_estimated_absorpt_t_max 0.443
_shelx_estimated_absorpt_t_min 0.034
_olex2_refinement_description
;
1. Uiso/Uaniso restraints and constraints
Uanis(C00R) \\sim Ueq, Uanis(C00X) \\sim Ueq, Uanis(C010) \\sim Ueq,
Uanis(C011) \\sim Ueq, Uanis(C016) \\sim Ueq, Uanis(C018) \\sim Ueq,
Uanis(C019) \\sim Ueq, Uanis(C01B) \\sim Ueq, Uanis(C1) \\sim Ueq, Uanis(C2)
\\sim Ueq: with sigma of 0.01 and sigma for terminal atoms of 0.02
Uanis(C01A) \\sim Ueq, Uanis(C00U) \\sim Ueq, Uanis(C012) \\sim Ueq,
Uanis(C00V) \\sim Ueq, Uanis(C00T) \\sim Ueq, Uanis(C00W) \\sim Ueq,
Uanis(C017) \\sim Ueq, Uanis(C00Y) \\sim Ueq, Uanis(C014) \\sim Ueq,
Uanis(C015) \\sim Ueq: with sigma of 0.01 and sigma for terminal atoms of 0.02
2.a Ternary CH refined with riding coordinates:
 C00B(H00C), C00G(H00K), C00M(H00Z), C00N(H00), C00R(H4), C00V(H7), C00Y(H8),
 C016(H016)
2.b Secondary CH2 refined with riding coordinates:
 C00A(H00A,H00B), C00C(H00D,H00E), C00D(H00F,H00G), C00L(H00X,H00Y), C00Q(H2,
 HB), C00Z(H3,HG), C014(H01D,H01E), C015(H01F,H01G), C017(H01H,H01I), C018(H01K,
 H01J), C019(H01L,H01M), C01B(H01Q,H01R)
2.c Idealised Me refined as rotating group:
 C00E(H00H,H00J,H00I), C00H(H00L,H00M,H00N), C00I(H00O,H00P,H00Q), C00J(H00T,
 H00R,H00S), C00K(H00U,H00V,H00W), C00P(H1,H,HA), C00T(H5,HC,HD), C00U(H6,HE,
 HF), C011(H01A,H01B,H01C), C01A(H01N,H01O,H01P), C1(H1A,H1B,H1C), C2(H2C,H2A,
 H2B)
;
_olex2_submission_special_instructions 'No special instructions were received'
_oxdiff_exptl_absorpt_empirical_details
;
Empirical correction (ABSPACK) includes:
- Absorption correction using spherical harmonics
- Frame scaling
;

loop_
_space_group_symop_operation_xyz
'x, y, z'
'-x, y, -z'
'x+1/2, y+1/2, z+1/2'
'-x+1/2, y+1/2, -z+1/2'

loop_
_atom_site_label
_atom_site_type_symbol
_atom_site_fract_x
_atom_site_fract_y
_atom_site_fract_z
_atom_site_U_iso_or_equiv
_atom_site_adp_type
_atom_site_occupancy
_atom_site_site_symmetry_order
_atom_site_calc_flag
_atom_site_refinement_flags_posn
_atom_site_refinement_flags_adp
_atom_site_refinement_flags_occupancy
_atom_site_disorder_assembly
_atom_site_disorder_group
Ag01 Ag 0.59730(2) 0.73152(4) 0.56391(2) 0.02137(11) Uani 1 1 d . . . . .
Ag02 Ag 0.57893(2) 0.73249(4) 0.42059(2) 0.02250(12) Uani 1 1 d . . . . .
Ag03 Ag 0.43479(3) 0.42729(5) 0.58701(3) 0.03495(14) Uani 1 1 d . . . . .
Ag04 Ag 0.39654(3) 0.39727(4) 0.44137(3) 0.03304(16) Uani 1 1 d . . . . .
S005 S 0.51849(9) 0.62419(13) 0.63198(7) 0.0204(3) Uani 1 1 d . . . . .
S006 S 0.65540(8) 0.84905(13) 0.48785(8) 0.0214(3) Uani 1 1 d . . . . .
S007 S 0.32438(11) 0.49153(15) 0.52188(10) 0.0310(4) Uani 1 1 d . . . . .
S008 S 0.46847(11) 0.32563(15) 0.35194(9) 0.0296(4) Uani 1 1 d . . . . .
C009 C 0.4654(4) 0.6472(6) 0.7643(3) 0.0242(14) Uani 1 1 d . . . . .
C00A C 0.5066(5) 0.6791(7) 0.8306(3) 0.0323(16) Uani 1 1 d . . . . .
H00A H 0.520507 0.754326 0.832277 0.039 Uiso 1 1 calc R U . . .
H00B H 0.475703 0.659599 0.869804 0.039 Uiso 1 1 calc R U . . .
C00B C 0.5789(4) 0.6084(6) 0.8212(3) 0.0259(14) Uani 1 1 d . . . . .
H00C H 0.618647 0.612502 0.858612 0.031 Uiso 1 1 calc R U . . .
C00C C 0.4627(4) 0.5275(6) 0.7724(3) 0.0257(14) Uani 1 1 d . . . . .
H00D H 0.463946 0.492278 0.728698 0.031 Uiso 1 1 calc R U . . .
H00E H 0.414466 0.505592 0.795539 0.031 Uiso 1 1 calc R U . . .
C00D C 0.8874(4) 0.8241(7) 0.4418(4) 0.0301(16) Uani 1 1 d . . . . .
H00F H 0.927563 0.852977 0.411894 0.036 Uiso 1 1 calc R U . . .
H00G H 0.892471 0.747083 0.444700 0.036 Uiso 1 1 calc R U . . .
C00E C 0.6601(4) 0.5611(7) 0.7195(3) 0.0286(15) Uani 1 1 d . . . . .
H00H H 0.705871 0.542453 0.747829 0.043 Uiso 1 1 calc R U . . .
H00J H 0.678353 0.587878 0.677011 0.043 Uiso 1 1 calc R U . . .
H00I H 0.627197 0.498902 0.711802 0.043 Uiso 1 1 calc R U . . .
C00F C 0.6116(4) 0.6450(6) 0.7537(3) 0.0226(13) Uani 1 1 d . . . . .
C00G C 0.8886(4) 0.8776(7) 0.5107(4) 0.0330(17) Uani 1 1 d . . . . .
H00K H 0.938916 0.867105 0.536899 0.040 Uiso 1 1 calc R U . . .
C00H C 0.8355(5) 0.7305(8) 0.5801(4) 0.0396(17) Uani 1 1 d . . . . .
H00L H 0.864516 0.684736 0.550234 0.059 Uiso 1 1 calc R U . . .
H00M H 0.787008 0.695257 0.593841 0.059 Uiso 1 1 calc R U . . .
H00N H 0.868646 0.746262 0.619362 0.059 Uiso 1 1 calc R U . . .
C00I C 0.7788(4) 0.9057(7) 0.5948(4) 0.0369(19) Uani 1 1 d . . . . .
H00O H 0.819599 0.925321 0.627782 0.055 Uiso 1 1 calc R U . . .
H00P H 0.735069 0.870788 0.616898 0.055 Uiso 1 1 calc R U . . .
H00Q H 0.759013 0.968712 0.572149 0.055 Uiso 1 1 calc R U . . .
C00J C 0.6638(5) 0.7426(7) 0.7627(4) 0.0386(18) Uani 1 1 d . . . . .
H00T H 0.635054 0.795759 0.787527 0.058 Uiso 1 1 calc R U . . .
H00R H 0.677089 0.770462 0.719048 0.058 Uiso 1 1 calc R U . . .
H00S H 0.712492 0.723747 0.787141 0.058 Uiso 1 1 calc R U . . .
C00K C 0.7706(5) 0.8291(8) 0.3550(3) 0.0365(18) Uani 1 1 d . . . . .
H00U H 0.806340 0.854795 0.321035 0.055 Uiso 1 1 calc R U . . .
H00V H 0.718007 0.859944 0.347738 0.055 Uiso 1 1 calc R U . . .
H00W H 0.766761 0.752734 0.352111 0.055 Uiso 1 1 calc R U . . .
C00L C 0.5386(4) 0.5015(6) 0.8148(3) 0.0295(15) Uani 1 1 d . . . . .
H00X H 0.525001 0.473274 0.858834 0.035 Uiso 1 1 calc R U . . .
H00Y H 0.572696 0.450659 0.791911 0.035 Uiso 1 1 calc R U . . .
C00M C 0.7592(3) 0.8085(6) 0.4815(3) 0.0209(13) Uani 1 1 d . . . . .
H00Z H 0.759686 0.731124 0.474094 0.025 Uiso 1 1 calc R U . . .
C00N C 0.5318(4) 0.6777(5) 0.7164(3) 0.0218(13) Uani 1 1 d . . . . .
H00 H 0.531699 0.755694 0.712632 0.026 Uiso 1 1 calc R U . . .
C00O C 0.8140(4) 0.8319(6) 0.5443(3) 0.0258(14) Uani 1 1 d . . . . .
C00P C 0.3863(4) 0.6956(7) 0.7476(4) 0.0368(18) Uani 1 1 d . . . . .
H1 H 0.348967 0.678877 0.782504 0.055 Uiso 1 1 calc R U . . .
H H 0.366342 0.667702 0.705135 0.055 Uiso 1 1 calc R U . . .
HA H 0.392149 0.771671 0.744225 0.055 Uiso 1 1 calc R U . . .
C00Q C 0.8742(5) 0.9908(7) 0.4889(4) 0.0381(18) Uani 1 1 d . . . . .
H2 H 0.922455 1.021846 0.470170 0.046 Uiso 1 1 calc R U . . .
HB H 0.856709 1.034463 0.526343 0.046 Uiso 1 1 calc R U . . .
C00R C 0.4971(5) 0.1891(7) 0.3668(4) 0.0374(18) Uani 1 1 d . U . A 1
H4 H 0.530585 0.190083 0.408399 0.045 Uiso 1 1 calc R U . A 1
C00S C 0.8026(4) 0.8599(6) 0.4232(3) 0.0254(14) Uani 1 1 d . . . . .
C00T C 0.2564(7) 0.4372(12) 0.6732(5) 0.065(3) Uani 1 1 d . U . . .
H5 H 0.281577 0.368960 0.680510 0.098 Uiso 1 1 calc R U . . .
HC H 0.223683 0.454415 0.711183 0.098 Uiso 1 1 calc R U . . .
HD H 0.297306 0.490864 0.668360 0.098 Uiso 1 1 calc R U . . .
C00U C 0.1752(8) 0.4374(11) 0.4358(5) 0.065(3) Uani 1 1 d . U . . .
H6 H 0.219953 0.417560 0.408340 0.098 Uiso 1 1 calc R U . . .
HE H 0.179046 0.511877 0.446917 0.098 Uiso 1 1 calc R U . . .
HF H 0.125553 0.424272 0.411146 0.098 Uiso 1 1 calc R U . . .
C00V C 0.2484(5) 0.3978(7) 0.5488(4) 0.0334(17) Uani 1 1 d . U . . .
H7 H 0.275622 0.330099 0.559202 0.040 Uiso 1 1 calc R U . . .
C00W C 0.2057(5) 0.4333(8) 0.6117(4) 0.0407(19) Uani 1 1 d . U . . .
C00X C 0.5504(7) 0.1410(8) 0.3126(6) 0.056(3) Uani 1 1 d . U . A 1
C00Y C 0.1056(6) 0.3874(11) 0.5430(7) 0.065(3) Uani 1 1 d . U . . .
H8 H 0.057933 0.346737 0.527849 0.078 Uiso 1 1 calc R U . . .
C00Z C 0.8075(5) 0.9797(7) 0.4349(4) 0.0347(17) Uani 1 1 d . . . . .
H3 H 0.756674 1.007464 0.450911 0.042 Uiso 1 1 calc R U . . .
HG H 0.821427 1.016904 0.393735 0.042 Uiso 1 1 calc R U . . .
C010 C 0.4307(6) 0.1120(8) 0.3800(6) 0.054(2) Uani 1 1 d . U . A 1
C011 C 0.6318(8) 0.1216(14) 0.3416(11) 0.104(6) Uani 1 1 d . U . A 1
H01A H 0.656182 0.188504 0.354206 0.156 Uiso 1 1 calc R U . A 1
H01B H 0.664259 0.086732 0.308618 0.156 Uiso 1 1 calc R U . A 1
H01C H 0.627888 0.077029 0.380941 0.156 Uiso 1 1 calc R U . A 1
C012 C 0.1770(6) 0.3733(9) 0.4988(5) 0.051(2) Uani 1 1 d . U . . .
C014 C 0.0892(6) 0.5039(11) 0.5544(6) 0.062(3) Uani 1 1 d . U . . .
H01D H 0.039105 0.514356 0.578082 0.074 Uiso 1 1 calc R U . . .
H01E H 0.086714 0.542923 0.512019 0.074 Uiso 1 1 calc R U . . .
C015 C 0.1609(5) 0.5375(8) 0.5974(5) 0.050(2) Uani 1 1 d . U . . .
H01F H 0.143858 0.570539 0.639099 0.060 Uiso 1 1 calc R U . . .
H01G H 0.194546 0.587271 0.573205 0.060 Uiso 1 1 calc R U . . .
C016 C 0.5075(10) 0.0351(10) 0.3002(7) 0.077(4) Uani 1 1 d . U . A 1
H016 H 0.540189 -0.020594 0.279380 0.093 Uiso 1 1 calc R U . A 1
C017 C 0.1365(6) 0.3568(10) 0.6109(6) 0.062(3) Uani 1 1 d . U . . .
H01H H 0.153872 0.282860 0.613125 0.075 Uiso 1 1 calc R U . . .
H01I H 0.098310 0.371398 0.646171 0.075 Uiso 1 1 calc R U . . .
C018 C 0.3753(10) 0.1122(12) 0.3205(8) 0.087(4) Uani 1 1 d . U . A 1
H01K H 0.362562 0.184619 0.306364 0.105 Uiso 1 1 calc R U . A 1
H01J H 0.325542 0.074980 0.330106 0.105 Uiso 1 1 calc R U . A 1
C019 C 0.4763(8) 0.0085(9) 0.3703(7) 0.067(3) Uani 1 1 d . U . A 1
H01L H 0.441107 -0.053332 0.369825 0.081 Uiso 1 1 calc R U . A 1
H01M H 0.519650 -0.001029 0.403615 0.081 Uiso 1 1 calc R U . A 1
C01A C 0.1825(10) 0.2574(11) 0.4793(9) 0.093(5) Uani 1 1 d . U . . .
H01N H 0.135922 0.237962 0.452258 0.140 Uiso 1 1 calc R U . . .
H01O H 0.184800 0.214205 0.519508 0.140 Uiso 1 1 calc R U . . .
H01P H 0.230428 0.245919 0.453810 0.140 Uiso 1 1 calc R U . . .
C01B C 0.4225(13) 0.0538(17) 0.2663(9) 0.115(6) Uani 1 1 d . U . A 1
H01Q H 0.426562 0.097071 0.225806 0.139 Uiso 1 1 calc R U . A 1
H01R H 0.396867 -0.013503 0.254497 0.139 Uiso 1 1 calc R U . A 1
C1 C 0.3911(10) 0.1275(13) 0.4482(8) 0.088(5) Uani 1 1 d . U . A 1
H1A H 0.431355 0.121885 0.483851 0.133 Uiso 1 1 calc R U . A 1
H1B H 0.350699 0.073582 0.454129 0.133 Uiso 1 1 calc R U . A 1
H1C H 0.366457 0.196821 0.449649 0.133 Uiso 1 1 calc R U . A 1
C2 C 0.5497(13) 0.2071(11) 0.2470(7) 0.106(6) Uani 1 1 d . U . . .
H2C H 0.495476 0.211941 0.229046 0.159 Uiso 1 1 calc R U . A 1
H2A H 0.583383 0.173181 0.214401 0.159 Uiso 1 1 calc R U . A 1
H2B H 0.569920 0.277565 0.256504 0.159 Uiso 1 1 calc R U . A 1

loop_
_atom_site_aniso_label
_atom_site_aniso_U_11
_atom_site_aniso_U_22
_atom_site_aniso_U_33
_atom_site_aniso_U_23
_atom_site_aniso_U_13
_atom_site_aniso_U_12
Ag01 0.01656(19) 0.0318(3) 0.0157(2) -0.00110(19) 0.00107(14) -0.00256(19)
Ag02 0.01641(19) 0.0361(3) 0.01496(19) -0.00389(19) -0.00033(14) -0.0026(2)
Ag03 0.0327(3) 0.0385(4) 0.0341(3) -0.0030(2) 0.0096(2) 0.0011(2)
Ag04 0.0360(3) 0.0327(3) 0.0308(3) 0.0015(2) 0.0105(2) 0.0081(2)
S005 0.0233(7) 0.0238(8) 0.0140(6) 0.0013(5) -0.0019(5) -0.0018(6)
S006 0.0159(6) 0.0265(9) 0.0219(7) -0.0030(6) 0.0020(5) -0.0038(6)
S007 0.0316(8) 0.0247(10) 0.0374(9) -0.0006(7) 0.0131(7) -0.0005(7)
S008 0.0391(9) 0.0234(9) 0.0266(8) 0.0038(7) 0.0074(7) 0.0063(7)
C009 0.027(3) 0.035(4) 0.010(3) -0.001(2) 0.001(2) 0.004(3)
C00A 0.042(4) 0.036(4) 0.019(3) 0.001(3) -0.002(3) 0.012(3)
C00B 0.037(4) 0.025(4) 0.015(3) -0.003(2) -0.006(3) 0.007(3)
C00C 0.028(3) 0.032(4) 0.018(3) 0.006(3) 0.004(2) 0.001(3)
C00D 0.020(3) 0.038(5) 0.033(4) -0.010(3) 0.004(3) -0.007(3)
C00E 0.023(3) 0.038(4) 0.024(3) -0.001(3) -0.006(2) 0.008(3)
C00F 0.024(3) 0.025(4) 0.019(3) -0.001(2) -0.008(2) 0.002(2)
C00G 0.021(3) 0.049(5) 0.029(4) -0.009(3) -0.002(2) -0.011(3)
C00H 0.035(4) 0.048(5) 0.035(4) 0.007(4) -0.004(3) -0.004(4)
C00I 0.028(3) 0.055(6) 0.028(4) -0.013(3) -0.002(3) -0.009(3)
C00J 0.035(4) 0.036(5) 0.045(4) 0.003(4) -0.009(3) -0.010(4)
C00K 0.030(4) 0.061(6) 0.019(3) -0.003(3) 0.004(3) -0.008(4)
C00L 0.033(4) 0.036(4) 0.020(3) 0.007(3) -0.001(3) 0.005(3)
C00M 0.016(3) 0.028(4) 0.018(3) -0.003(2) 0.002(2) -0.002(2)
C00N 0.026(3) 0.020(3) 0.020(3) 0.003(2) 0.000(2) 0.002(2)
C00O 0.018(3) 0.037(4) 0.022(3) 0.000(3) -0.004(2) -0.008(3)
C00P 0.029(4) 0.050(5) 0.031(4) 0.000(3) 0.001(3) 0.015(3)
C00Q 0.030(4) 0.044(5) 0.040(4) -0.005(4) 0.000(3) -0.014(3)
C00R 0.042(4) 0.027(4) 0.043(4) 0.011(3) 0.009(3) 0.009(3)
C00S 0.020(3) 0.034(4) 0.022(3) -0.004(3) 0.005(2) -0.005(3)
C00T 0.054(6) 0.106(9) 0.036(5) -0.001(6) 0.003(4) -0.002(6)
C00U 0.078(7) 0.074(8) 0.042(5) -0.009(5) -0.028(5) 0.007(6)
C00V 0.034(4) 0.031(4) 0.035(4) 0.004(3) -0.007(3) -0.010(3)
C00W 0.031(4) 0.054(5) 0.037(4) 0.011(4) 0.009(3) -0.010(4)
C00X 0.072(6) 0.036(5) 0.061(6) -0.001(4) 0.022(5) 0.015(4)
C00Y 0.038(5) 0.070(7) 0.087(7) 0.013(6) -0.018(5) -0.028(5)
C00Z 0.032(4) 0.038(5) 0.034(4) 0.003(3) 0.005(3) -0.009(3)
C010 0.057(5) 0.040(5) 0.064(6) 0.006(4) 0.002(4) -0.003(4)
C011 0.059(7) 0.083(10) 0.171(16) 0.002(10) 0.015(9) 0.037(7)
C012 0.054(5) 0.047(5) 0.050(5) -0.003(4) -0.026(4) -0.011(4)
C014 0.041(5) 0.071(7) 0.074(7) 0.012(5) 0.001(4) 0.003(5)
C015 0.042(4) 0.057(6) 0.052(5) 0.002(4) 0.017(4) -0.003(4)
C016 0.111(9) 0.047(6) 0.073(7) -0.014(5) -0.004(7) 0.011(6)
C017 0.047(5) 0.067(7) 0.073(6) 0.024(5) 0.000(5) -0.017(5)
C018 0.100(9) 0.062(8) 0.098(9) 0.020(7) -0.023(7) -0.019(7)
C019 0.082(7) 0.033(5) 0.087(8) 0.008(5) 0.003(6) -0.001(5)
C01A 0.108(10) 0.054(8) 0.115(11) -0.031(7) -0.045(9) -0.011(7)
C01B 0.149(11) 0.100(10) 0.096(9) -0.021(8) -0.020(9) -0.039(9)
C1 0.096(10) 0.075(10) 0.096(10) 0.015(8) 0.039(8) -0.015(8)
C2 0.188(15) 0.063(8) 0.073(8) 0.002(6) 0.089(10) 0.029(9)

loop_
_atom_type_symbol
_atom_type_description
_atom_type_scat_dispersion_real
_atom_type_scat_dispersion_imag
_atom_type_scat_source
C C 0.0181 0.0091 'International Tables Vol C Tables 4.2.6.8 and 6.1.1.4'
H H 0.0000 0.0000 'International Tables Vol C Tables 4.2.6.8 and 6.1.1.4'
Ag Ag 0.1306 4.2820 'International Tables Vol C Tables 4.2.6.8 and 6.1.1.4'
S S 0.3331 0.5567 'International Tables Vol C Tables 4.2.6.8 and 6.1.1.4'

loop_
_geom_angle_atom_site_label_1
_geom_angle_atom_site_label_2
_geom_angle_atom_site_label_3
_geom_angle
_geom_angle_site_symmetry_1
_geom_angle_site_symmetry_3
_geom_angle_publ_flag
Ag02 Ag01 Ag02 91.160(15) . 2_656 ?
S005 Ag01 Ag02 50.96(4) . 2_656 ?
S005 Ag01 Ag02 122.05(4) . . ?
S005 Ag01 S006 170.25(6) . . ?
S006 Ag01 Ag02 119.39(4) . 2_656 ?
S006 Ag01 Ag02 52.42(4) . . ?
Ag01 Ag02 Ag01 88.839(15) . 2_656 ?
S005 Ag02 Ag01 50.68(4) 2_656 2_656 ?
S005 Ag02 Ag01 119.87(4) 2_656 . ?
S006 Ag02 Ag01 118.10(4) . 2_656 ?
S006 Ag02 Ag01 52.39(4) . . ?
S006 Ag02 S005 168.44(5) . 2_656 ?
Ag04 Ag03 Ag04 88.91(2) 2_656 . ?
S007 Ag03 Ag04 132.97(5) . 2_656 ?
S007 Ag03 Ag04 50.58(5) . . ?
S007 Ag03 S008 167.18(7) . 2_656 ?
S008 Ag03 Ag04 51.64(4) 2_656 2_656 ?
S008 Ag03 Ag04 123.87(5) 2_656 . ?
Ag03 Ag04 Ag03 89.20(2) 2_656 . ?
S007 Ag04 Ag03 51.21(5) . . ?
S007 Ag04 Ag03 125.46(5) . 2_656 ?
S007 Ag04 S008 171.80(7) . . ?
S008 Ag04 Ag03 52.37(5) . 2_656 ?
S008 Ag04 Ag03 133.18(5) . . ?
Ag01 S005 Ag02 78.36(5) . 2_656 ?
C00N S005 Ag01 105.2(2) . . ?
C00N S005 Ag02 105.3(2) . 2_656 ?
Ag01 S006 Ag02 75.19(5) . . ?
C00M S006 Ag01 106.0(2) . . ?
C00M S006 Ag02 106.9(2) . . ?
Ag04 S007 Ag03 78.22(6) . . ?
C00V S007 Ag03 98.9(3) . . ?
C00V S007 Ag04 104.0(3) . . ?
Ag04 S008 Ag03 75.99(6) . 2_656 ?
C00R S008 Ag03 104.9(3) . 2_656 ?
C00R S008 Ag04 112.3(3) . . ?
C00A C009 C00N 98.8(5) . . ?
C00C C009 C00A 100.6(6) . . ?
C00C C009 C00N 109.8(6) . . ?
C00P C009 C00A 117.8(6) . . ?
C00P C009 C00C 113.9(7) . . ?
C00P C009 C00N 114.2(6) . . ?
C009 C00A H00A 112.8 . . ?
C009 C00A H00B 112.8 . . ?
H00A C00A H00B 110.2 . . ?
C00B C00A C009 94.7(5) . . ?
C00B C00A H00A 112.8 . . ?
C00B C00A H00B 112.8 . . ?
C00A C00B H00C 113.5 . . ?
C00A C00B C00F 103.4(5) . . ?
C00F C00B H00C 113.5 . . ?
C00L C00B C00A 100.5(6) . . ?
C00L C00B H00C 113.5 . . ?
C00L C00B C00F 111.2(5) . . ?
C009 C00C H00D 110.9 . . ?
C009 C00C H00E 110.9 . . ?
C009 C00C C00L 104.1(6) . . ?
H00D C00C H00E 109.0 . . ?
C00L C00C H00D 110.9 . . ?
C00L C00C H00E 110.9 . . ?
H00F C00D H00G 110.3 . . ?
C00G C00D H00F 112.8 . . ?
C00G C00D H00G 112.8 . . ?
C00S C00D H00F 112.8 . . ?
C00S C00D H00G 112.8 . . ?
C00S C00D C00G 94.5(6) . . ?
H00H C00E H00J 109.5 . . ?
H00H C00E H00I 109.5 . . ?
H00J C00E H00I 109.5 . . ?
C00F C00E H00H 109.5 . . ?
C00F C00E H00J 109.5 . . ?
C00F C00E H00I 109.5 . . ?
C00B C00F C00N 100.3(5) . . ?
C00E C00F C00B 113.0(6) . . ?
C00E C00F C00J 108.1(6) . . ?
C00E C00F C00N 115.6(5) . . ?
C00J C00F C00B 110.9(6) . . ?
C00J C00F C00N 108.8(6) . . ?
C00D C00G H00K 114.0 . . ?
C00D C00G C00O 103.3(6) . . ?
C00O C00G H00K 114.0 . . ?
C00Q C00G C00D 99.2(6) . . ?
C00Q C00G H00K 114.0 . . ?
C00Q C00G C00O 110.8(7) . . ?
H00L C00H H00M 109.5 . . ?
H00L C00H H00N 109.5 . . ?
H00M C00H H00N 109.5 . . ?
C00O C00H H00L 109.5 . . ?
C00O C00H H00M 109.5 . . ?
C00O C00H H00N 109.5 . . ?
H00O C00I H00P 109.5 . . ?
H00O C00I H00Q 109.5 . . ?
H00P C00I H00Q 109.5 . . ?
C00O C00I H00O 109.5 . . ?
C00O C00I H00P 109.5 . . ?
C00O C00I H00Q 109.5 . . ?
C00F C00J H00T 109.5 . . ?
C00F C00J H00R 109.5 . . ?
C00F C00J H00S 109.5 . . ?
H00T C00J H00R 109.5 . . ?
H00T C00J H00S 109.5 . . ?
H00R C00J H00S 109.5 . . ?
H00U C00K H00V 109.5 . . ?
H00U C00K H00W 109.5 . . ?
H00V C00K H00W 109.5 . . ?
C00S C00K H00U 109.5 . . ?
C00S C00K H00V 109.5 . . ?
C00S C00K H00W 109.5 . . ?
C00B C00L C00C 102.4(6) . . ?
C00B C00L H00X 111.3 . . ?
C00B C00L H00Y 111.3 . . ?
C00C C00L H00X 111.3 . . ?
C00C C00L H00Y 111.3 . . ?
H00X C00L H00Y 109.2 . . ?
S006 C00M H00Z 107.5 . . ?
C00O C00M S006 115.7(4) . . ?
C00O C00M H00Z 107.5 . . ?
C00S C00M S006 113.8(5) . . ?
C00S C00M H00Z 107.5 . . ?
C00S C00M C00O 104.4(5) . . ?
S005 C00N H00 107.4 . . ?
C009 C00N S005 114.1(5) . . ?
C009 C00N C00F 105.0(5) . . ?
C009 C00N H00 107.4 . . ?
C00F C00N S005 115.1(5) . . ?
C00F C00N H00 107.4 . . ?
C00G C00O C00M 100.9(5) . . ?
C00H C00O C00G 109.8(6) . . ?
C00H C00O C00M 110.3(6) . . ?
C00I C00O C00G 113.0(6) . . ?
C00I C00O C00H 107.7(6) . . ?
C00I C00O C00M 115.0(6) . . ?
C009 C00P H1 109.5 . . ?
C009 C00P H 109.5 . . ?
C009 C00P HA 109.5 . . ?
H1 C00P H 109.5 . . ?
H1 C00P HA 109.5 . . ?
H C00P HA 109.5 . . ?
C00G C00Q H2 111.2 . . ?
C00G C00Q HB 111.2 . . ?
C00G C00Q C00Z 102.9(6) . . ?
H2 C00Q HB 109.1 . . ?
C00Z C00Q H2 111.2 . . ?
C00Z C00Q HB 111.2 . . ?
S008 C00R H4 105.5 . . ?
C00X C00R S008 114.5(6) . . ?
C00X C00R H4 105.5 . . ?
C010 C00R S008 116.9(6) . . ?
C010 C00R H4 105.5 . . ?
C010 C00R C00X 107.9(8) . . ?
C00D C00S C00M 98.3(6) . . ?
C00D C00S C00Z 102.1(6) . . ?
C00K C00S C00D 116.9(6) . . ?
C00K C00S C00M 114.4(6) . . ?
C00K C00S C00Z 114.2(7) . . ?
C00M C00S C00Z 109.2(6) . . ?
H5 C00T HC 109.5 . . ?
H5 C00T HD 109.5 . . ?
HC C00T HD 109.5 . . ?
C00W C00T H5 109.5 . . ?
C00W C00T HC 109.5 . . ?
C00W C00T HD 109.5 . . ?
H6 C00U HE 109.5 . . ?
H6 C00U HF 109.5 . . ?
HE C00U HF 109.5 . . ?
C012 C00U H6 109.5 . . ?
C012 C00U HE 109.5 . . ?
C012 C00U HF 109.5 . . ?
S007 C00V H7 107.6 . . ?
C00W C00V S007 113.1(6) . . ?
C00W C00V H7 107.6 . . ?
C00W C00V C012 102.6(7) . . ?
C012 C00V S007 117.7(6) . . ?
C012 C00V H7 107.6 . . ?
C00T C00W C00V 115.1(8) . . ?
C00T C00W C015 113.1(10) . . ?
C00T C00W C017 117.1(9) . . ?
C00V C00W C015 109.5(7) . . ?
C017 C00W C00V 100.2(8) . . ?
C017 C00W C015 100.1(8) . . ?
C00R C00X C2 112.7(8) . . ?
C011 C00X C00R 109.3(11) . . ?
C011 C00X C016 109.8(11) . . ?
C011 C00X C2 114.0(13) . . ?
C016 C00X C00R 100.4(9) . . ?
C016 C00X C2 109.8(12) . . ?
C012 C00Y H8 113.8 . . ?
C012 C00Y C014 110.5(9) . . ?
C014 C00Y H8 113.8 . . ?
C017 C00Y H8 113.8 . . ?
C017 C00Y C012 103.7(9) . . ?
C017 C00Y C014 100.1(11) . . ?
C00Q C00Z H3 111.1 . . ?
C00Q C00Z HG 111.1 . . ?
C00S C00Z C00Q 103.4(7) . . ?
C00S C00Z H3 111.1 . . ?
C00S C00Z HG 111.1 . . ?
H3 C00Z HG 109.1 . . ?
C00R C010 C019 99.2(8) . . ?
C00R C010 C1 113.9(10) . . ?
C018 C010 C00R 107.9(10) . . ?
C018 C010 C019 101.7(11) . . ?
C018 C010 C1 115.6(12) . . ?
C019 C010 C1 116.6(10) . . ?
C00X C011 H01A 109.5 . . ?
C00X C011 H01B 109.5 . . ?
C00X C011 H01C 109.5 . . ?
H01A C011 H01B 109.5 . . ?
H01A C011 H01C 109.5 . . ?
H01B C011 H01C 109.5 . . ?
C00U C012 C00V 115.3(8) . . ?
C00U C012 C00Y 115.2(10) . . ?
C00U C012 C01A 108.0(11) . . ?
C00Y C012 C00V 101.9(8) . . ?
C00Y C012 C01A 108.4(11) . . ?
C01A C012 C00V 107.6(9) . . ?
C00Y C014 H01D 111.3 . . ?
C00Y C014 H01E 111.3 . . ?
C00Y C014 C015 102.3(9) . . ?
H01D C014 H01E 109.2 . . ?
C015 C014 H01D 111.3 . . ?
C015 C014 H01E 111.3 . . ?
C00W C015 H01F 111.0 . . ?
C00W C015 H01G 111.0 . . ?
C014 C015 C00W 103.9(9) . . ?
C014 C015 H01F 111.0 . . ?
C014 C015 H01G 111.0 . . ?
H01F C015 H01G 109.0 . . ?
C00X C016 H016 115.3 . . ?
C00X C016 C019 102.2(10) . . ?
C00X C016 C01B 110.6(12) . . ?
C019 C016 H016 115.3 . . ?
C019 C016 C01B 95.8(13) . . ?
C01B C016 H016 115.3 . . ?
C00W C017 H01H 112.7 . . ?
C00W C017 H01I 112.7 . . ?
C00Y C017 C00W 95.4(8) . . ?
C00Y C017 H01H 112.7 . . ?
C00Y C017 H01I 112.7 . . ?
H01H C017 H01I 110.2 . . ?
C010 C018 H01K 111.0 . . ?
C010 C018 H01J 111.0 . . ?
C010 C018 C01B 103.8(13) . . ?
H01K C018 H01J 109.0 . . ?
C01B C018 H01K 111.0 . . ?
C01B C018 H01J 111.0 . . ?
C010 C019 C016 96.3(9) . . ?
C010 C019 H01L 112.5 . . ?
C010 C019 H01M 112.5 . . ?
C016 C019 H01L 112.5 . . ?
C016 C019 H01M 112.5 . . ?
H01L C019 H01M 110.0 . . ?
C012 C01A H01N 109.5 . . ?
C012 C01A H01O 109.5 . . ?
C012 C01A H01P 109.5 . . ?
H01N C01A H01O 109.5 . . ?
H01N C01A H01P 109.5 . . ?
H01O C01A H01P 109.5 . . ?
C016 C01B H01Q 111.0 . . ?
C016 C01B H01R 111.0 . . ?
C018 C01B C016 104.0(12) . . ?
C018 C01B H01Q 111.0 . . ?
C018 C01B H01R 111.0 . . ?
H01Q C01B H01R 109.0 . . ?
C010 C1 H1A 109.5 . . ?
C010 C1 H1B 109.5 . . ?
C010 C1 H1C 109.5 . . ?
H1A C1 H1B 109.5 . . ?
H1A C1 H1C 109.5 . . ?
H1B C1 H1C 109.5 . . ?
C00X C2 H2C 109.5 . . ?
C00X C2 H2A 109.5 . . ?
C00X C2 H2B 109.5 . . ?
H2C C2 H2A 109.5 . . ?
H2C C2 H2B 109.5 . . ?
H2A C2 H2B 109.5 . . ?

loop_
_geom_bond_atom_site_label_1
_geom_bond_atom_site_label_2
_geom_bond_distance
_geom_bond_site_symmetry_2
_geom_bond_publ_flag
Ag01 Ag02 2.8991(6) . ?
Ag01 Ag02 3.0026(5) 2_656 ?
Ag01 S005 2.3716(16) . ?
Ag01 S006 2.3753(16) . ?
Ag02 S005 2.3812(16) 2_656 ?
Ag02 S006 2.3764(16) . ?
Ag03 Ag04 2.9461(8) 2_656 ?
Ag03 Ag04 3.0163(8) . ?
Ag03 S007 2.402(2) . ?
Ag03 S008 2.405(2) 2_656 ?
Ag04 S007 2.3802(18) . ?
Ag04 S008 2.3810(18) . ?
S005 C00N 1.844(7) . ?
S006 C00M 1.837(6) . ?
S007 C00V 1.847(8) . ?
S008 C00R 1.834(8) . ?
C009 C00A 1.547(9) . ?
C009 C00C 1.539(11) . ?
C009 C00N 1.548(9) . ?
C009 C00P 1.504(10) . ?
C00A H00A 0.9900 . ?
C00A H00B 0.9900 . ?
C00A C00B 1.534(10) . ?
C00B H00C 1.0000 . ?
C00B C00F 1.552(10) . ?
C00B C00L 1.530(11) . ?
C00C H00D 0.9900 . ?
C00C H00E 0.9900 . ?
C00C C00L 1.561(10) . ?
C00D H00F 0.9900 . ?
C00D H00G 0.9900 . ?
C00D C00G 1.548(10) . ?
C00D C00S 1.543(10) . ?
C00E H00H 0.9800 . ?
C00E H00J 0.9800 . ?
C00E H00I 0.9800 . ?
C00E C00F 1.524(10) . ?
C00F C00J 1.536(10) . ?
C00F C00N 1.585(8) . ?
C00G H00K 1.0000 . ?
C00G C00O 1.559(9) . ?
C00G C00Q 1.530(13) . ?
C00H H00L 0.9800 . ?
C00H H00M 0.9800 . ?
C00H H00N 0.9800 . ?
C00H C00O 1.524(12) . ?
C00I H00O 0.9800 . ?
C00I H00P 0.9800 . ?
C00I H00Q 0.9800 . ?
C00I C00O 1.519(10) . ?
C00J H00T 0.9800 . ?
C00J H00R 0.9800 . ?
C00J H00S 0.9800 . ?
C00K H00U 0.9800 . ?
C00K H00V 0.9800 . ?
C00K H00W 0.9800 . ?
C00K C00S 1.519(10) . ?
C00L H00X 0.9900 . ?
C00L H00Y 0.9900 . ?
C00M H00Z 1.0000 . ?
C00M C00O 1.579(8) . ?
C00M C00S 1.546(9) . ?
C00N H00 1.0000 . ?
C00P H1 0.9800 . ?
C00P H 0.9800 . ?
C00P HA 0.9800 . ?
C00Q H2 0.9900 . ?
C00Q HB 0.9900 . ?
C00Q C00Z 1.555(11) . ?
C00R H4 1.0000 . ?
C00R C00X 1.559(13) . ?
C00R C010 1.521(13) . ?
C00S C00Z 1.550(12) . ?
C00T H5 0.9800 . ?
C00T HC 0.9800 . ?
C00T HD 0.9800 . ?
C00T C00W 1.492(14) . ?
C00U H6 0.9800 . ?
C00U HE 0.9800 . ?
C00U HF 0.9800 . ?
C00U C012 1.511(16) . ?
C00V H7 1.0000 . ?
C00V C00W 1.542(12) . ?
C00V C012 1.585(11) . ?
C00W C015 1.556(15) . ?
C00W C017 1.524(13) . ?
C00X C011 1.502(19) . ?
C00X C016 1.553(18) . ?
C00X C2 1.570(18) . ?
C00Y H8 1.0000 . ?
C00Y C012 1.528(17) . ?
C00Y C014 1.533(19) . ?
C00Y C017 1.506(16) . ?
C00Z H3 0.9900 . ?
C00Z HG 0.9900 . ?
C010 C018 1.505(19) . ?
C010 C019 1.545(16) . ?
C010 C1 1.556(18) . ?
C011 H01A 0.9800 . ?
C011 H01B 0.9800 . ?
C011 H01C 0.9800 . ?
C012 C01A 1.537(17) . ?
C014 H01D 0.9900 . ?
C014 H01E 0.9900 . ?
C014 C015 1.534(15) . ?
C015 H01F 0.9900 . ?
C015 H01G 0.9900 . ?
C016 H016 1.0000 . ?
C016 C019 1.556(19) . ?
C016 C01B 1.60(3) . ?
C017 H01H 0.9900 . ?
C017 H01I 0.9900 . ?
C018 H01K 0.9900 . ?
C018 H01J 0.9900 . ?
C018 C01B 1.56(2) . ?
C019 H01L 0.9900 . ?
C019 H01M 0.9900 . ?
C01A H01N 0.9800 . ?
C01A H01O 0.9800 . ?
C01A H01P 0.9800 . ?
C01B H01Q 0.9900 . ?
C01B H01R 0.9900 . ?
C1 H1A 0.9800 . ?
C1 H1B 0.9800 . ?
C1 H1C 0.9800 . ?
C2 H2C 0.9800 . ?
C2 H2A 0.9800 . ?
C2 H2B 0.9800 . ?

loop_
_geom_torsion_atom_site_label_1
_geom_torsion_atom_site_label_2
_geom_torsion_atom_site_label_3
_geom_torsion_atom_site_label_4
_geom_torsion
_geom_torsion_site_symmetry_1
_geom_torsion_site_symmetry_2
_geom_torsion_site_symmetry_3
_geom_torsion_site_symmetry_4
_geom_torsion_publ_flag
Ag01 S005 C00N C009 159.5(4) . . . . ?
Ag01 S005 C00N C00F -79.0(5) . . . . ?
Ag01 S006 C00M C00O -71.6(5) . . . . ?
Ag01 S006 C00M C00S 167.5(4) . . . . ?
Ag02 S005 C00N C009 77.7(5) 2_656 . . . ?
Ag02 S005 C00N C00F -160.8(4) 2_656 . . . ?
Ag02 S006 C00M C00O -150.6(4) . . . . ?
Ag02 S006 C00M C00S 88.5(5) . . . . ?
Ag03 S007 C00V C00W 87.6(6) . . . . ?
Ag03 S007 C00V C012 -152.9(7) . . . . ?
Ag03 S008 C00R C00X -94.4(8) 2_656 . . . ?
Ag03 S008 C00R C010 138.0(7) 2_656 . . . ?
Ag04 S007 C00V C00W 167.6(5) . . . . ?
Ag04 S007 C00V C012 -72.9(7) . . . . ?
Ag04 S008 C00R C00X -175.1(7) . . . . ?
Ag04 S008 C00R C010 57.3(8) . . . . ?
S006 C00M C00O C00G -135.1(5) . . . . ?
S006 C00M C00O C00H 108.9(6) . . . . ?
S006 C00M C00O C00I -13.1(8) . . . . ?
S006 C00M C00S C00D 170.3(5) . . . . ?
S006 C00M C00S C00K -65.1(8) . . . . ?
S006 C00M C00S C00Z 64.3(6) . . . . ?
S007 C00V C00W C00T -66.4(11) . . . . ?
S007 C00V C00W C015 62.4(8) . . . . ?
S007 C00V C00W C017 167.1(6) . . . . ?
S007 C00V C012 C00U -5.0(13) . . . . ?
S007 C00V C012 C00Y -130.6(8) . . . . ?
S007 C00V C012 C01A 115.5(11) . . . . ?
S008 C00R C00X C011 111.8(11) . . . . ?
S008 C00R C00X C016 -132.7(8) . . . . ?
S008 C00R C00X C2 -16.0(14) . . . . ?
S008 C00R C010 C018 59.7(12) . . . . ?
S008 C00R C010 C019 165.3(8) . . . . ?
S008 C00R C010 C1 -70.1(12) . . . . ?
C009 C00A C00B C00F 56.6(7) . . . . ?
C009 C00A C00B C00L -58.4(6) . . . . ?
C009 C00C C00L C00B -4.4(7) . . . . ?
C00A C009 C00C C00L -31.8(6) . . . . ?
C00A C009 C00N S005 166.0(5) . . . . ?
C00A C009 C00N C00F 39.0(7) . . . . ?
C00A C00B C00F C00E -155.9(6) . . . . ?
C00A C00B C00F C00J 82.5(7) . . . . ?
C00A C00B C00F C00N -32.3(7) . . . . ?
C00A C00B C00L C00C 39.3(6) . . . . ?
C00B C00F C00N S005 -130.9(5) . . . . ?
C00B C00F C00N C009 -4.6(7) . . . . ?
C00C C009 C00A C00B 55.0(6) . . . . ?
C00C C009 C00N S005 61.2(6) . . . . ?
C00C C009 C00N C00F -65.7(7) . . . . ?
C00D C00G C00O C00H 88.1(7) . . . . ?
C00D C00G C00O C00I -151.7(7) . . . . ?
C00D C00G C00O C00M -28.3(8) . . . . ?
C00D C00G C00Q C00Z 43.5(7) . . . . ?
C00D C00S C00Z C00Q -27.2(7) . . . . ?
C00E C00F C00N S005 -9.1(8) . . . . ?
C00E C00F C00N C009 117.2(7) . . . . ?
C00F C00B C00L C00C -69.6(7) . . . . ?
C00G C00D C00S C00K 178.3(7) . . . . ?
C00G C00D C00S C00M -59.0(6) . . . . ?
C00G C00D C00S C00Z 52.9(7) . . . . ?
C00G C00Q C00Z C00S -10.1(7) . . . . ?
C00J C00F C00N S005 112.7(6) . . . . ?
C00J C00F C00N C009 -121.0(6) . . . . ?
C00K C00S C00Z C00Q -154.3(6) . . . . ?
C00L C00B C00F C00E -48.8(7) . . . . ?
C00L C00B C00F C00J -170.4(6) . . . . ?
C00L C00B C00F C00N 74.8(6) . . . . ?
C00M C00S C00Z C00Q 76.2(7) . . . . ?
C00N C009 C00A C00B -57.3(6) . . . . ?
C00N C009 C00C C00L 71.8(6) . . . . ?
C00O C00G C00Q C00Z -64.6(7) . . . . ?
C00O C00M C00S C00D 43.2(7) . . . . ?
C00O C00M C00S C00K 167.8(6) . . . . ?
C00O C00M C00S C00Z -62.8(7) . . . . ?
C00P C009 C00A C00B 179.3(7) . . . . ?
C00P C009 C00C C00L -158.8(6) . . . . ?
C00P C009 C00N S005 -68.0(8) . . . . ?
C00P C009 C00N C00F 165.0(6) . . . . ?
C00Q C00G C00O C00H -166.5(6) . . . . ?
C00Q C00G C00O C00I -46.2(8) . . . . ?
C00Q C00G C00O C00M 77.1(7) . . . . ?
C00R C00X C016 C019 -33.5(12) . . . . ?
C00R C00X C016 C01B 67.5(14) . . . . ?
C00R C010 C018 C01B 72.6(13) . . . . ?
C00R C010 C019 C016 -53.5(11) . . . . ?
C00S C00D C00G C00O 54.9(7) . . . . ?
C00S C00D C00G C00Q -59.2(6) . . . . ?
C00S C00M C00O C00G -9.2(7) . . . . ?
C00S C00M C00O C00H -125.2(6) . . . . ?
C00S C00M C00O C00I 112.8(7) . . . . ?
C00T C00W C015 C014 -155.9(8) . . . . ?
C00T C00W C017 C00Y 177.5(11) . . . . ?
C00V C00W C015 C014 74.2(9) . . . . ?
C00V C00W C017 C00Y -57.3(10) . . . . ?
C00W C00V C012 C00U 119.8(10) . . . . ?
C00W C00V C012 C00Y -5.7(10) . . . . ?
C00W C00V C012 C01A -119.6(11) . . . . ?
C00X C00R C010 C018 -71.1(12) . . . . ?
C00X C00R C010 C019 34.5(11) . . . . ?
C00X C00R C010 C1 159.1(11) . . . . ?
C00X C016 C019 C010 55.1(12) . . . . ?
C00X C016 C01B C018 -65.9(16) . . . . ?
C00Y C014 C015 C00W -5.7(10) . . . . ?
C010 C00R C00X C011 -116.1(11) . . . . ?
C010 C00R C00X C016 -0.7(11) . . . . ?
C010 C00R C00X C2 116.1(12) . . . . ?
C010 C018 C01B C016 -5.6(16) . . . . ?
C011 C00X C016 C019 81.6(14) . . . . ?
C011 C00X C016 C01B -177.4(14) . . . . ?
C012 C00V C00W C00T 165.8(10) . . . . ?
C012 C00V C00W C015 -65.4(8) . . . . ?
C012 C00V C00W C017 39.2(9) . . . . ?
C012 C00Y C014 C015 -68.4(11) . . . . ?
C012 C00Y C017 C00W 54.8(11) . . . . ?
C014 C00Y C012 C00U -49.6(12) . . . . ?
C014 C00Y C012 C00V 76.0(10) . . . . ?
C014 C00Y C012 C01A -170.7(10) . . . . ?
C014 C00Y C017 C00W -59.4(10) . . . . ?
C015 C00W C017 C00Y 54.8(10) . . . . ?
C017 C00W C015 C014 -30.5(10) . . . . ?
C017 C00Y C012 C00U -156.1(9) . . . . ?
C017 C00Y C012 C00V -30.5(11) . . . . ?
C017 C00Y C012 C01A 82.8(11) . . . . ?
C017 C00Y C014 C015 40.5(10) . . . . ?
C018 C010 C019 C016 57.1(12) . . . . ?
C019 C010 C018 C01B -31.2(13) . . . . ?
C019 C016 C01B C018 39.4(14) . . . . ?
C01B C016 C019 C010 -57.5(12) . . . . ?
C1 C010 C018 C01B -158.6(13) . . . . ?
C1 C010 C019 C016 -176.2(11) . . . . ?
C2 C00X C016 C019 -152.4(11) . . . . ?
C2 C00X C016 C01B -51.4(15) . . . . ?
